data_1564224
loop_
_publ_author_name
'Nagai, Akira'
'Nishimura, Ryo'
'Hattori, Yohei'
'Hatano, Eri'
'Fujimoto, Ayako'
'Morimoto, Masakazu'
'Yasuda, Nobuhiro'
'Kamada, Kenji'
'Sotome, Hikaru'
'Miyasaka, Hiroshi'
'Yokojima, Satoshi'
'Nakamura, Shinichiro'
'Uchida, Kingo'

_publ_section_title
;
 Molecular crystalline capsules that release their contents by light
;
_journal_name_full 'Chemical Science'
_journal_paper_doi 10.1039/D1SC03394H
_journal_year 2021
_chemical_formula_sum 'C33 H34 F6 S2 Si2'
_chemical_formula_weight 664.90
_chemical_melting_point 452.8(6)
_chemical_name_systematic 1,2-Bis(2-methyl-5-(phenyl-3-trimethylsilyl)thien-3-yl)perfluorocyclopentene
_chemical_properties_physical Photo-sensitive
_space_group_crystal_system orthorhombic
_space_group_IT_number 60
_space_group_name_Hall '-P 2n 2ab'
_space_group_name_H-M_alt 'P b c n'
_atom_sites_solution_hydrogens geom
_audit_creation_method SHELXL-2014/7
_audit_update_record
;
2020-02-12 deposited with the CCDC.	2021-07-21 downloaded from the CCDC.
;
_cell_angle_alpha 90
_cell_angle_beta 90
_cell_angle_gamma 90
_cell_formula_units_Z 8
_cell_length_a 18.2035(10)
_cell_length_b 10.9561(6)
_cell_length_c 33.7120(17)
_cell_measurement_reflns_used 97399
_cell_measurement_temperature 173(2)
_cell_measurement_theta_max 15.618
_cell_measurement_theta_min 0.705
_cell_volume 6723.5(6)
_computing_structure_refinement 'SHELXL-2014/7 (Sheldrick, 2014)'
_diffrn_ambient_temperature 173(2)
_diffrn_detector_area_resol_mean 5.814
_diffrn_measured_fraction_theta_full 1.000
_diffrn_measured_fraction_theta_max 1.000
_diffrn_measurement_device_type 'PILATUS3 X CdTe 1M'
_diffrn_measurement_method \w
_diffrn_radiation_monochromator Si_311
_diffrn_radiation_type synchrotron
_diffrn_radiation_wavelength 0.4146
_diffrn_reflns_av_R_equivalents 0.0596
_diffrn_reflns_av_unetI/netI 0.0310
_diffrn_reflns_Laue_measured_fraction_full 1.000
_diffrn_reflns_Laue_measured_fraction_max 1.000
_diffrn_reflns_limit_h_max 23
_diffrn_reflns_limit_h_min -23
_diffrn_reflns_limit_k_max 14
_diffrn_reflns_limit_k_min -14
_diffrn_reflns_limit_l_max 43
_diffrn_reflns_limit_l_min -43
_diffrn_reflns_number 97399
_diffrn_reflns_point_group_measured_fraction_full 1.000
_diffrn_reflns_point_group_measured_fraction_max 1.000
_diffrn_reflns_theta_full 14.404
_diffrn_reflns_theta_max 15.618
_diffrn_reflns_theta_min 0.705
_diffrn_source 'SPring-8 BL02B1'
_exptl_absorpt_coefficient_mu 0.076
_exptl_crystal_colour colourless
_exptl_crystal_density_diffrn 1.314
_exptl_crystal_description 'hollow crystal'
_exptl_crystal_F_000 2768
_exptl_crystal_recrystallization_method 'Re-crystallisation from solvent: hexane'
_exptl_crystal_size_max 0.442
_exptl_crystal_size_mid 0.186
_exptl_crystal_size_min 0.037
_refine_diff_density_max 0.455
_refine_diff_density_min -0.304
_refine_diff_density_rms 0.046
_refine_ls_extinction_coef 0.0017(5)
_refine_ls_extinction_expression Fc^*^=kFc[1+0.001xFc^2^\l^3^/sin(2\q)]^-1/4^
_refine_ls_extinction_method 'SHELXL-2014/7 (Sheldrick 2014'
_refine_ls_goodness_of_fit_ref 1.034
_refine_ls_hydrogen_treatment constr
_refine_ls_matrix_type full
_refine_ls_number_parameters 452
_refine_ls_number_reflns 7719
_refine_ls_number_restraints 0
_refine_ls_restrained_S_all 1.034
_refine_ls_R_factor_all 0.0429
_refine_ls_R_factor_gt 0.0353
_refine_ls_shift/su_max 0.001
_refine_ls_shift/su_mean 0.000
_refine_ls_structure_factor_coef Fsqd
_refine_ls_weighting_details 'w=1/[\s^2^(Fo^2^)+(0.0718P)^2^] where P=(Fo^2^+2Fc^2^)/3'
_refine_ls_weighting_scheme calc
_refine_ls_wR_factor_gt 0.1048
_refine_ls_wR_factor_ref 0.1087
_reflns_Friedel_coverage 0.000
_reflns_number_gt 6302
_reflns_number_total 7719
_reflns_threshold_expression 'I > 2\s(I)'
_cod_data_source_file d1sc03394h12.cif
_cod_data_source_block m_trimethyl_BPEA_11
_cod_depositor_comments
;
The following automatic conversions were performed:

data item '_chemical_melting_point' value '452.2-453.3' was changed
to '452.8(6)' -- the average value was taken and precision was
estimated.

Automatic conversion script
Id: cif_fix_values 7556 2019-12-06 15:28:31Z antanas 
;
_cod_database_code 1564224
_shelx_shelxl_version_number 2014/7
_shelx_space_group_comment
;
The symmetry employed for this shelxl refinement is uniquely defined
by the following loop, which should always be used as a source of
symmetry information in preference to the above space-group names.
They are only intended as comments.
;
_shelx_estimated_absorpt_t_min 0.967
_shelx_estimated_absorpt_t_max 0.997

loop_
_space_group_symop_operation_xyz
'x, y, z'
'-x+1/2, -y+1/2, z+1/2'
'-x, y, -z+1/2'
'x+1/2, -y+1/2, -z'
'-x, -y, -z'
'x-1/2, y-1/2, -z-1/2'
'x, -y, z-1/2'
'-x-1/2, y-1/2, z'

loop_
_atom_site_label
_atom_site_type_symbol
_atom_site_fract_x
_atom_site_fract_y
_atom_site_fract_z
_atom_site_U_iso_or_equiv
_atom_site_adp_type
_atom_site_occupancy
_atom_site_site_symmetry_order
_atom_site_calc_flag
_atom_site_refinement_flags_posn
_atom_site_refinement_flags_adp
_atom_site_refinement_flags_occupancy
_atom_site_disorder_assembly
_atom_site_disorder_group
C1 C 0.18995(9) 0.60067(13) -0.03461(4) 0.0413(3) Uani 1 1 d . . . . .
H1A H 0.2243 0.6152 -0.0127 0.062 Uiso 1 1 calc R U . . .
H1B H 0.2131 0.5475 -0.0544 0.062 Uiso 1 1 calc R U . . .
H1C H 0.1455 0.5613 -0.0244 0.062 Uiso 1 1 calc R U . . .
C2 C 0.17010(7) 0.71938(12) -0.05343(4) 0.0315(3) Uani 1 1 d . . . . .
C3 C 0.10933(7) 0.79229(11) -0.04845(4) 0.0285(2) Uani 1 1 d . . . . .
C4 C 0.11011(7) 0.89659(12) -0.07389(4) 0.0302(3) Uani 1 1 d . . . . .
H4 H 0.0718 0.9554 -0.0745 0.036 Uiso 1 1 calc R U . . .
C5 C 0.17105(7) 0.90367(12) -0.09723(4) 0.0307(3) Uani 1 1 d . . . . .
C6 C 0.19000(7) 0.99722(12) -0.12678(4) 0.0317(3) Uani 1 1 d . . . . .
C7 C 0.13914(7) 1.08675(14) -0.13727(4) 0.0383(3) Uani 1 1 d . . . . .
H7 H 0.0920 1.0875 -0.1252 0.046 Uiso 1 1 calc R U . . .
C8 C 0.15677(8) 1.17446(15) -0.16515(4) 0.0449(3) Uani 1 1 d . . . . .
H8 H 0.1216 1.2347 -0.1722 0.054 Uiso 1 1 calc R U . . .
C9 C 0.22547(8) 1.17515(15) -0.18286(4) 0.0440(3) Uani 1 1 d . . . . .
H9 H 0.2367 1.2358 -0.2021 0.053 Uiso 1 1 calc R U . . .
C10 C 0.27817(8) 1.08861(14) -0.17296(4) 0.0393(3) Uani 1 1 d . . . . .
C11 C 0.25898(7) 1.00018(13) -0.14480(4) 0.0359(3) Uani 1 1 d . . . . .
H11 H 0.2942 0.9400 -0.1377 0.043 Uiso 1 1 calc R U . . .
C12 C 0.37982(13) 0.9736(2) -0.23434(6) 0.0782(6) Uani 1 1 d . . . . .
H12A H 0.4292 0.9757 -0.2459 0.117 Uiso 1 1 calc R U . . .
H12B H 0.3433 0.9897 -0.2551 0.117 Uiso 1 1 calc R U . . .
H12C H 0.3708 0.8930 -0.2227 0.117 Uiso 1 1 calc R U . . .
C13 C 0.38751(13) 1.2459(2) -0.21785(8) 0.0846(7) Uani 1 1 d . . . . .
H13A H 0.3789 1.3094 -0.1979 0.127 Uiso 1 1 calc R U . . .
H13B H 0.3534 1.2571 -0.2400 0.127 Uiso 1 1 calc R U . . .
H13C H 0.4381 1.2517 -0.2276 0.127 Uiso 1 1 calc R U . . .
C14 C 0.44053(12) 1.0630(3) -0.15532(8) 0.1198(12) Uani 1 1 d . . . . .
H14A H 0.4420 1.1330 -0.1372 0.180 Uiso 1 1 calc R U . . .
H14B H 0.4892 1.0510 -0.1671 0.180 Uiso 1 1 calc R U . . .
H14C H 0.4264 0.9896 -0.1406 0.180 Uiso 1 1 calc R U . . .
C15 C 0.18986(8) 0.90422(12) 0.02671(4) 0.0394(3) Uani 1 1 d . . . . .
H15A H 0.2210 0.8897 0.0035 0.059 Uiso 1 1 calc R U . . .
H15B H 0.2153 0.9590 0.0451 0.059 Uiso 1 1 calc R U . . .
H15C H 0.1436 0.9417 0.0183 0.059 Uiso 1 1 calc R U . . .
C16 C 0.17427(7) 0.78567(11) 0.04690(4) 0.0295(3) Uani 1 1 d . . . . .
C17 C 0.11494(7) 0.70841(11) 0.04355(4) 0.0273(2) Uani 1 1 d . . . . .
C18 C 0.11996(7) 0.60633(11) 0.06975(4) 0.0283(2) Uani 1 1 d . . . . .
H18 H 0.0833 0.5448 0.0714 0.034 Uiso 1 1 calc R U . . .
C19 C 0.18230(6) 0.60549(11) 0.09214(3) 0.0275(2) Uani 1 1 d . . . . .
C20 C 0.20454(6) 0.51758(11) 0.12270(3) 0.0280(2) Uani 1 1 d . . . . .
C21 C 0.15296(7) 0.43838(13) 0.13913(4) 0.0344(3) Uani 1 1 d . . . . .
H21 H 0.1033 0.4414 0.1305 0.041 Uiso 1 1 calc R U . . .
C22 C 0.17374(8) 0.35549(14) 0.16791(4) 0.0404(3) Uani 1 1 d . . . . .
H22 H 0.1382 0.3020 0.1790 0.048 Uiso 1 1 calc R U . . .
C23 C 0.24599(8) 0.34982(14) 0.18070(4) 0.0387(3) Uani 1 1 d . . . . .
H23 H 0.2594 0.2919 0.2004 0.046 Uiso 1 1 calc R U . . .
C24 C 0.29949(7) 0.42796(12) 0.16515(4) 0.0327(3) Uani 1 1 d . . . . .
C25 C 0.27688(7) 0.51116(12) 0.13625(4) 0.0304(3) Uani 1 1 d . . . . .
H25 H 0.3122 0.5656 0.1254 0.036 Uiso 1 1 calc R U . . .
C26 C 0.43592(11) 0.26901(19) 0.16621(10) 0.0913(9) Uani 1 1 d . . . . .
H26A H 0.4413 0.2685 0.1373 0.137 Uiso 1 1 calc R U . . .
H26B H 0.4030 0.2028 0.1743 0.137 Uiso 1 1 calc R U . . .
H26C H 0.4841 0.2573 0.1786 0.137 Uiso 1 1 calc R U . . .
C27 C 0.45229(10) 0.5428(2) 0.16190(9) 0.0938(9) Uani 1 1 d . . . . .
H27A H 0.5034 0.5339 0.1705 0.141 Uiso 1 1 calc R U . . .
H27B H 0.4327 0.6206 0.1716 0.141 Uiso 1 1 calc R U . . .
H27C H 0.4500 0.5413 0.1329 0.141 Uiso 1 1 calc R U . . .
C28 C 0.39690(14) 0.4236(4) 0.23694(7) 0.1312(15) Uani 1 1 d . . . . .
H28A H 0.3679 0.3556 0.2476 0.197 Uiso 1 1 calc R U . . .
H28B H 0.3752 0.5011 0.2455 0.197 Uiso 1 1 calc R U . . .
H28C H 0.4474 0.4179 0.2468 0.197 Uiso 1 1 calc R U . . .
C29 C 0.04941(6) 0.76740(11) -0.02061(4) 0.0279(2) Uani 1 1 d . . . . .
C30 C -0.02852(8) 0.78380(15) -0.03411(4) 0.0425(3) Uani 1 1 d . . . . .
C31 C -0.07667(8) 0.74477(12) 0.00056(4) 0.0391(3) Uani 1 1 d . . . . .
C32 C -0.02383(8) 0.70398(17) 0.03281(4) 0.0457(4) Uani 1 1 d . . . . .
C33 C 0.05204(6) 0.72795(11) 0.01735(4) 0.0278(2) Uani 1 1 d . . . . .
F1A F -0.04399(13) 0.6873(4) -0.06282(10) 0.0543(8) Uani 0.544(6) 1 d . . P A 1
F2A F -0.04788(16) 0.8815(4) -0.05094(10) 0.0507(8) Uani 0.544(6) 1 d . . P A 1
F3A F -0.13535(16) 0.6780(4) -0.00517(10) 0.0608(9) Uani 0.544(6) 1 d . . P A 1
F4A F -0.1024(2) 0.8539(3) 0.01722(8) 0.0578(8) Uani 0.544(6) 1 d . . P A 1
F5A F -0.03279(13) 0.5675(3) 0.03201(13) 0.0528(8) Uani 0.544(6) 1 d . . P A 1
F6A F -0.03732(11) 0.7282(4) 0.06924(6) 0.0548(10) Uani 0.544(6) 1 d . . P A 1
F1B F -0.04356(15) 0.7550(6) -0.06943(8) 0.0568(11) Uani 0.456(6) 1 d . . P A 2
F2B F -0.0387(2) 0.9206(4) -0.03444(17) 0.0569(10) Uani 0.456(6) 1 d . . P A 2
F3B F -0.1027(3) 0.6343(3) -0.01445(9) 0.0569(10) Uani 0.456(6) 1 d . . P A 2
F4B F -0.1338(2) 0.8109(4) 0.00776(11) 0.0577(10) Uani 0.456(6) 1 d . . P A 2
F5B F -0.03814(14) 0.6124(4) 0.05152(13) 0.0562(12) Uani 0.456(6) 1 d . . P A 2
F6B F -0.03647(13) 0.8067(5) 0.06192(11) 0.0586(11) Uani 0.456(6) 1 d . . P A 2
S1 S 0.22772(2) 0.78027(3) -0.08848(2) 0.03589(10) Uani 1 1 d . . . . .
S2 S 0.23534(2) 0.73154(3) 0.08140(2) 0.03171(9) Uani 1 1 d . . . . .
Si1 Si 0.37247(3) 1.09226(5) -0.19506(2) 0.05771(15) Uani 1 1 d . . . . .
Si2 Si 0.39720(2) 0.41619(4) 0.18212(2) 0.03826(11) Uani 1 1 d . . . . .

loop_
_atom_site_aniso_label
_atom_site_aniso_U_11
_atom_site_aniso_U_22
_atom_site_aniso_U_33
_atom_site_aniso_U_23
_atom_site_aniso_U_13
_atom_site_aniso_U_12
C1 0.0455(8) 0.0311(7) 0.0473(8) 0.0078(6) 0.0112(6) 0.0097(6)
C2 0.0318(6) 0.0298(6) 0.0328(6) 0.0022(5) 0.0041(5) 0.0020(5)
C3 0.0278(6) 0.0286(6) 0.0292(6) 0.0010(5) -0.0002(5) 0.0001(4)
C4 0.0287(6) 0.0308(6) 0.0312(6) 0.0036(5) -0.0004(5) 0.0013(5)
C5 0.0306(6) 0.0303(6) 0.0314(6) 0.0018(5) -0.0001(5) -0.0014(5)
C6 0.0322(6) 0.0328(7) 0.0300(6) 0.0021(5) -0.0005(5) -0.0048(5)
C7 0.0302(6) 0.0460(8) 0.0388(7) 0.0090(6) -0.0019(5) -0.0031(5)
C8 0.0366(7) 0.0516(9) 0.0465(8) 0.0175(7) -0.0062(6) -0.0002(6)
C9 0.0414(8) 0.0540(9) 0.0366(7) 0.0165(6) -0.0035(6) -0.0095(6)
C10 0.0372(7) 0.0484(8) 0.0322(6) 0.0042(6) 0.0006(5) -0.0085(6)
C11 0.0328(6) 0.0383(7) 0.0367(7) 0.0032(5) 0.0018(5) -0.0018(5)
C12 0.0784(13) 0.0832(15) 0.0728(13) 0.0191(11) 0.0358(11) 0.0179(12)
C13 0.0724(14) 0.0901(17) 0.0913(16) 0.0163(13) 0.0240(12) -0.0319(12)
C14 0.0372(11) 0.232(4) 0.0899(18) 0.033(2) -0.0092(11) -0.0124(16)
C15 0.0446(8) 0.0293(7) 0.0444(7) 0.0061(5) -0.0093(6) -0.0076(5)
C16 0.0306(6) 0.0260(6) 0.0319(6) 0.0010(5) -0.0021(5) -0.0001(5)
C17 0.0268(5) 0.0260(6) 0.0290(5) 0.0005(4) 0.0001(4) 0.0014(4)
C18 0.0266(6) 0.0283(6) 0.0301(6) 0.0019(5) 0.0004(4) -0.0001(4)
C19 0.0270(6) 0.0257(6) 0.0297(6) 0.0006(4) 0.0021(4) 0.0006(4)
C20 0.0292(6) 0.0273(6) 0.0276(5) -0.0001(4) 0.0009(4) 0.0030(5)
C21 0.0273(6) 0.0410(7) 0.0348(6) 0.0049(5) 0.0013(5) -0.0008(5)
C22 0.0361(7) 0.0457(8) 0.0393(7) 0.0119(6) 0.0033(5) -0.0045(6)
C23 0.0393(7) 0.0427(8) 0.0342(7) 0.0111(6) -0.0013(5) 0.0006(6)
C24 0.0324(6) 0.0355(7) 0.0302(6) 0.0017(5) -0.0025(5) 0.0026(5)
C25 0.0293(6) 0.0296(6) 0.0322(6) 0.0024(5) -0.0003(5) -0.0006(5)
C26 0.0470(11) 0.0605(13) 0.166(3) -0.0282(14) -0.0201(13) 0.0120(9)
C27 0.0351(9) 0.0661(14) 0.180(3) 0.0406(15) -0.0090(12) -0.0038(9)
C28 0.0664(15) 0.277(5) 0.0508(13) -0.0100(19) -0.0196(11) -0.008(2)
C29 0.0249(6) 0.0268(6) 0.0321(6) 0.0019(4) -0.0009(5) 0.0012(4)
C30 0.0293(6) 0.0608(10) 0.0372(7) 0.0118(6) -0.0014(5) 0.0060(6)
C31 0.0251(6) 0.0434(8) 0.0489(8) 0.0119(6) 0.0000(5) 0.0004(5)
C32 0.0283(7) 0.0714(11) 0.0373(7) 0.0144(7) 0.0021(5) -0.0009(6)
C33 0.0240(6) 0.0270(6) 0.0322(6) 0.0026(4) 0.0007(5) 0.0004(4)
F1A 0.0425(10) 0.0706(19) 0.0499(14) -0.0172(13) -0.0103(9) -0.0072(12)
F2A 0.0324(10) 0.061(2) 0.0586(17) 0.0345(13) -0.0018(10) 0.0079(11)
F3A 0.0319(12) 0.082(2) 0.0688(15) 0.0296(14) -0.0120(11) -0.0194(12)
F4A 0.0576(19) 0.0599(16) 0.0559(13) 0.0115(10) 0.0119(12) 0.0282(13)
F5A 0.0350(9) 0.0434(13) 0.080(2) 0.0278(12) -0.0071(11) -0.0092(8)
F6A 0.0365(9) 0.092(3) 0.0354(9) 0.0068(11) 0.0080(7) 0.0080(11)
F1B 0.0359(11) 0.098(3) 0.0360(12) 0.0067(15) -0.0080(8) -0.0068(16)
F2B 0.0351(14) 0.0476(19) 0.088(3) 0.0318(17) 0.0076(17) 0.0127(12)
F3B 0.061(2) 0.0563(17) 0.0539(14) 0.0088(12) -0.0108(14) -0.0260(15)
F4B 0.0317(15) 0.078(2) 0.0636(17) 0.0217(16) 0.0113(12) 0.0228(14)
F5B 0.0313(10) 0.072(3) 0.065(2) 0.043(2) 0.0003(13) -0.0083(13)
F6B 0.0423(12) 0.086(3) 0.0479(15) -0.0223(17) 0.0104(10) 0.0089(14)
S1 0.03403(18) 0.03401(19) 0.03961(18) 0.00492(13) 0.00988(13) 0.00510(13)
S2 0.02983(17) 0.02913(17) 0.03616(17) 0.00289(12) -0.00650(12) -0.00365(11)
Si1 0.0378(2) 0.0820(4) 0.0533(3) 0.0165(2) 0.0112(2) -0.0085(2)
Si2 0.0326(2) 0.0441(2) 0.0381(2) 0.00227(16) -0.00788(15) 0.00242(15)

loop_
_atom_type_symbol
_atom_type_description
_atom_type_scat_dispersion_real
_atom_type_scat_dispersion_imag
_atom_type_scat_source
C C 0.0000 0.0005 'International Tables Vol C Tables 4.2.6.8 and 6.1.1.4'
H H 0.0000 0.0000 'International Tables Vol C Tables 4.2.6.8 and 6.1.1.4'
F F 0.0037 0.0032 'International Tables Vol C Tables 4.2.6.8 and 6.1.1.4'
Si Si 0.0273 0.0233 'International Tables Vol C Tables 4.2.6.8 and 6.1.1.4'
S S 0.0451 0.0414 'International Tables Vol C Tables 4.2.6.8 and 6.1.1.4'

loop_
_geom_angle_atom_site_label_1
_geom_angle_atom_site_label_2
_geom_angle_atom_site_label_3
_geom_angle
_geom_angle_site_symmetry_1
_geom_angle_site_symmetry_3
_geom_angle_publ_flag
C2 C1 H1A 109.5 . . ?
C2 C1 H1B 109.5 . . ?
H1A C1 H1B 109.5 . . ?
C2 C1 H1C 109.5 . . ?
H1A C1 H1C 109.5 . . ?
H1B C1 H1C 109.5 . . ?
C3 C2 C1 130.52(12) . . ?
C3 C2 S1 110.49(10) . . ?
C1 C2 S1 118.95(10) . . ?
C2 C3 C4 112.56(11) . . ?
C2 C3 C29 124.69(11) . . ?
C4 C3 C29 122.75(11) . . ?
C5 C4 C3 113.60(11) . . ?
C5 C4 H4 123.2 . . ?
C3 C4 H4 123.2 . . ?
C4 C5 C6 128.47(12) . . ?
C4 C5 S1 110.08(9) . . ?
C6 C5 S1 121.44(9) . . ?
C7 C6 C11 118.08(12) . . ?
C7 C6 C5 120.43(11) . . ?
C11 C6 C5 121.49(12) . . ?
C8 C7 C6 120.50(13) . . ?
C8 C7 H7 119.7 . . ?
C6 C7 H7 119.7 . . ?
C7 C8 C9 120.42(14) . . ?
C7 C8 H8 119.8 . . ?
C9 C8 H8 119.8 . . ?
C8 C9 C10 121.06(13) . . ?
C8 C9 H9 119.5 . . ?
C10 C9 H9 119.5 . . ?
C9 C10 C11 117.55(13) . . ?
C9 C10 Si1 121.54(11) . . ?
C11 C10 Si1 120.88(11) . . ?
C6 C11 C10 122.39(13) . . ?
C6 C11 H11 118.8 . . ?
C10 C11 H11 118.8 . . ?
Si1 C12 H12A 109.5 . . ?
Si1 C12 H12B 109.5 . . ?
H12A C12 H12B 109.5 . . ?
Si1 C12 H12C 109.5 . . ?
H12A C12 H12C 109.5 . . ?
H12B C12 H12C 109.5 . . ?
Si1 C13 H13A 109.5 . . ?
Si1 C13 H13B 109.5 . . ?
H13A C13 H13B 109.5 . . ?
Si1 C13 H13C 109.5 . . ?
H13A C13 H13C 109.5 . . ?
H13B C13 H13C 109.5 . . ?
Si1 C14 H14A 109.5 . . ?
Si1 C14 H14B 109.5 . . ?
H14A C14 H14B 109.5 . . ?
Si1 C14 H14C 109.5 . . ?
H14A C14 H14C 109.5 . . ?
H14B C14 H14C 109.5 . . ?
C16 C15 H15A 109.5 . . ?
C16 C15 H15B 109.5 . . ?
H15A C15 H15B 109.5 . . ?
C16 C15 H15C 109.5 . . ?
H15A C15 H15C 109.5 . . ?
H15B C15 H15C 109.5 . . ?
C17 C16 C15 130.27(12) . . ?
C17 C16 S2 110.58(9) . . ?
C15 C16 S2 119.12(9) . . ?
C16 C17 C18 112.37(11) . . ?
C16 C17 C33 125.03(11) . . ?
C18 C17 C33 122.57(11) . . ?
C19 C18 C17 113.65(11) . . ?
C19 C18 H18 123.2 . . ?
C17 C18 H18 123.2 . . ?
C18 C19 C20 128.54(11) . . ?
C18 C19 S2 110.16(9) . . ?
C20 C19 S2 121.26(9) . . ?
C21 C20 C25 118.32(11) . . ?
C21 C20 C19 120.13(11) . . ?
C25 C20 C19 121.55(11) . . ?
C22 C21 C20 120.26(12) . . ?
C22 C21 H21 119.9 . . ?
C20 C21 H21 119.9 . . ?
C21 C22 C23 120.53(13) . . ?
C21 C22 H22 119.7 . . ?
C23 C22 H22 119.7 . . ?
C22 C23 C24 121.12(12) . . ?
C22 C23 H23 119.4 . . ?
C24 C23 H23 119.4 . . ?
C25 C24 C23 117.13(12) . . ?
C25 C24 Si2 122.55(10) . . ?
C23 C24 Si2 120.30(10) . . ?
C20 C25 C24 122.64(12) . . ?
C20 C25 H25 118.7 . . ?
C24 C25 H25 118.7 . . ?
Si2 C26 H26A 109.5 . . ?
Si2 C26 H26B 109.5 . . ?
H26A C26 H26B 109.5 . . ?
Si2 C26 H26C 109.5 . . ?
H26A C26 H26C 109.5 . . ?
H26B C26 H26C 109.5 . . ?
Si2 C27 H27A 109.5 . . ?
Si2 C27 H27B 109.5 . . ?
H27A C27 H27B 109.5 . . ?
Si2 C27 H27C 109.5 . . ?
H27A C27 H27C 109.5 . . ?
H27B C27 H27C 109.5 . . ?
Si2 C28 H28A 109.5 . . ?
Si2 C28 H28B 109.5 . . ?
H28A C28 H28B 109.5 . . ?
Si2 C28 H28C 109.5 . . ?
H28A C28 H28C 109.5 . . ?
H28B C28 H28C 109.5 . . ?
C33 C29 C3 129.80(11) . . ?
C33 C29 C30 111.04(10) . . ?
C3 C29 C30 119.15(11) . . ?
F2A C30 F1A 105.21(18) . . ?
F2A C30 C29 120.14(19) . . ?
F1B C30 C29 117.48(19) . . ?
F1A C30 C29 107.25(15) . . ?
F1B C30 F2B 102.4(2) . . ?
C29 C30 F2B 103.7(2) . . ?
F2A C30 C31 115.00(19) . . ?
F1B C30 C31 122.0(2) . . ?
F1A C30 C31 101.21(19) . . ?
C29 C30 C31 106.12(11) . . ?
F2B C30 C31 102.33(19) . . ?
F4B C31 F3B 106.4(2) . . ?
F3A C31 F4A 105.3(2) . . ?
F4B C31 C32 122.7(2) . . ?
F3A C31 C32 117.27(15) . . ?
F3B C31 C32 102.7(2) . . ?
F4A C31 C32 100.11(19) . . ?
F4B C31 C30 116.77(17) . . ?
F3A C31 C30 120.9(2) . . ?
F3B C31 C30 99.2(2) . . ?
F4A C31 C30 105.09(16) . . ?
C32 C31 C30 105.53(11) . . ?
F5B C32 C33 121.5(2) . . ?
F6A C32 C33 118.27(16) . . ?
F6A C32 F5A 101.69(18) . . ?
C33 C32 F5A 105.52(16) . . ?
F5B C32 F6B 104.2(2) . . ?
C33 C32 F6B 103.62(17) . . ?
F5B C32 C31 118.7(2) . . ?
F6A C32 C31 120.27(17) . . ?
C33 C32 C31 106.44(11) . . ?
F5A C32 C31 102.19(16) . . ?
F6B C32 C31 98.6(2) . . ?
C29 C33 C17 130.28(11) . . ?
C29 C33 C32 110.64(10) . . ?
C17 C33 C32 119.08(11) . . ?
C2 S1 C5 93.26(6) . . ?
C16 S2 C19 93.24(6) . . ?
C14 Si1 C12 110.23(14) . . ?
C14 Si1 C13 110.78(13) . . ?
C12 Si1 C13 109.02(11) . . ?
C14 Si1 C10 108.77(9) . . ?
C12 Si1 C10 109.54(9) . . ?
C13 Si1 C10 108.48(9) . . ?
C26 Si2 C27 110.10(12) . . ?
C26 Si2 C28 109.30(15) . . ?
C27 Si2 C28 109.78(15) . . ?
C26 Si2 C24 109.58(8) . . ?
C27 Si2 C24 110.61(8) . . ?
C28 Si2 C24 107.43(9) . . ?

loop_
_geom_bond_atom_site_label_1
_geom_bond_atom_site_label_2
_geom_bond_distance
_geom_bond_site_symmetry_2
_geom_bond_publ_flag
C1 C2 1.4914(18) . ?
C1 H1A 0.9800 . ?
C1 H1B 0.9800 . ?
C1 H1C 0.9800 . ?
C2 C3 1.3748(17) . ?
C2 S1 1.7152(13) . ?
C3 C4 1.4287(17) . ?
C3 C29 1.4648(17) . ?
C4 C5 1.3623(17) . ?
C4 H4 0.9500 . ?
C5 C6 1.4703(17) . ?
C5 S1 1.7260(13) . ?
C6 C7 1.3944(19) . ?
C6 C11 1.3953(18) . ?
C7 C8 1.3819(19) . ?
C7 H7 0.9500 . ?
C8 C9 1.386(2) . ?
C8 H8 0.9500 . ?
C9 C10 1.389(2) . ?
C9 H9 0.9500 . ?
C10 C11 1.4008(19) . ?
C10 Si1 1.8717(15) . ?
C11 H11 0.9500 . ?
C12 Si1 1.860(2) . ?
C12 H12A 0.9800 . ?
C12 H12B 0.9800 . ?
C12 H12C 0.9800 . ?
C13 Si1 1.870(2) . ?
C13 H13A 0.9800 . ?
C13 H13B 0.9800 . ?
C13 H13C 0.9800 . ?
C14 Si1 1.853(2) . ?
C14 H14A 0.9800 . ?
C14 H14B 0.9800 . ?
C14 H14C 0.9800 . ?
C15 C16 1.4936(17) . ?
C15 H15A 0.9800 . ?
C15 H15B 0.9800 . ?
C15 H15C 0.9800 . ?
C16 C17 1.3768(17) . ?
C16 S2 1.7149(13) . ?
C17 C18 1.4281(16) . ?
C17 C33 1.4618(17) . ?
C18 C19 1.3632(17) . ?
C18 H18 0.9500 . ?
C19 C20 1.4671(16) . ?
C19 S2 1.7235(12) . ?
C20 C21 1.3934(17) . ?
C20 C25 1.3956(17) . ?
C21 C22 1.3818(19) . ?
C21 H21 0.9500 . ?
C22 C23 1.3855(19) . ?
C22 H22 0.9500 . ?
C23 C24 1.3987(19) . ?
C23 H23 0.9500 . ?
C24 C25 1.3963(17) . ?
C24 Si2 1.8727(13) . ?
C25 H25 0.9500 . ?
C26 Si2 1.840(2) . ?
C26 H26A 0.9800 . ?
C26 H26B 0.9800 . ?
C26 H26C 0.9800 . ?
C27 Si2 1.843(2) . ?
C27 H27A 0.9800 . ?
C27 H27B 0.9800 . ?
C27 H27C 0.9800 . ?
C28 Si2 1.850(2) . ?
C28 H28A 0.9800 . ?
C28 H28B 0.9800 . ?
C28 H28C 0.9800 . ?
C29 C33 1.3516(18) . ?
C29 C30 1.5008(18) . ?
C30 F2A 1.261(3) . ?
C30 F1B 1.262(3) . ?
C30 F1A 1.461(3) . ?
C30 F2B 1.510(4) . ?
C30 C31 1.5224(19) . ?
C31 F4B 1.290(3) . ?
C31 F3A 1.309(3) . ?
C31 F3B 1.395(3) . ?
C31 F4A 1.401(3) . ?
C31 C32 1.5187(19) . ?
C32 F5B 1.213(3) . ?
C32 F6A 1.280(3) . ?
C32 C33 1.4993(18) . ?
C32 F5A 1.505(3) . ?
C32 F6B 1.511(3) . ?

loop_
_geom_torsion_atom_site_label_1
_geom_torsion_atom_site_label_2
_geom_torsion_atom_site_label_3
_geom_torsion_atom_site_label_4
_geom_torsion
_geom_torsion_site_symmetry_1
_geom_torsion_site_symmetry_2
_geom_torsion_site_symmetry_3
_geom_torsion_site_symmetry_4
_geom_torsion_publ_flag
C1 C2 C3 C4 -177.08(14) . . . . ?
S1 C2 C3 C4 0.84(14) . . . . ?
C1 C2 C3 C29 2.5(2) . . . . ?
S1 C2 C3 C29 -179.59(10) . . . . ?
C2 C3 C4 C5 -1.05(16) . . . . ?
C29 C3 C4 C5 179.36(12) . . . . ?
C3 C4 C5 C6 179.68(12) . . . . ?
C3 C4 C5 S1 0.75(14) . . . . ?
C4 C5 C6 C7 -7.6(2) . . . . ?
S1 C5 C6 C7 171.20(11) . . . . ?
C4 C5 C6 C11 171.73(13) . . . . ?
S1 C5 C6 C11 -9.45(17) . . . . ?
C11 C6 C7 C8 0.9(2) . . . . ?
C5 C6 C7 C8 -179.75(13) . . . . ?
C6 C7 C8 C9 -0.5(2) . . . . ?
C7 C8 C9 C10 -0.3(2) . . . . ?
C8 C9 C10 C11 0.6(2) . . . . ?
C8 C9 C10 Si1 -177.43(13) . . . . ?
C7 C6 C11 C10 -0.5(2) . . . . ?
C5 C6 C11 C10 -179.89(13) . . . . ?
C9 C10 C11 C6 -0.2(2) . . . . ?
Si1 C10 C11 C6 177.87(11) . . . . ?
C15 C16 C17 C18 -177.16(13) . . . . ?
S2 C16 C17 C18 0.72(14) . . . . ?
C15 C16 C17 C33 1.0(2) . . . . ?
S2 C16 C17 C33 178.92(10) . . . . ?
C16 C17 C18 C19 -0.77(16) . . . . ?
C33 C17 C18 C19 -179.02(11) . . . . ?
C17 C18 C19 C20 178.07(11) . . . . ?
C17 C18 C19 S2 0.45(14) . . . . ?
C18 C19 C20 C21 -16.3(2) . . . . ?
S2 C19 C20 C21 161.12(10) . . . . ?
C18 C19 C20 C25 164.14(12) . . . . ?
S2 C19 C20 C25 -18.46(16) . . . . ?
C25 C20 C21 C22 -0.4(2) . . . . ?
C19 C20 C21 C22 -179.99(12) . . . . ?
C20 C21 C22 C23 -0.2(2) . . . . ?
C21 C22 C23 C24 0.5(2) . . . . ?
C22 C23 C24 C25 -0.2(2) . . . . ?
C22 C23 C24 Si2 -178.66(12) . . . . ?
C21 C20 C25 C24 0.72(19) . . . . ?
C19 C20 C25 C24 -179.69(11) . . . . ?
C23 C24 C25 C20 -0.44(19) . . . . ?
Si2 C24 C25 C20 178.02(10) . . . . ?
C2 C3 C29 C33 42.8(2) . . . . ?
C4 C3 C29 C33 -137.63(14) . . . . ?
C2 C3 C29 C30 -135.93(14) . . . . ?
C4 C3 C29 C30 43.60(18) . . . . ?
C33 C29 C30 F2A 130.7(3) . . . . ?
C3 C29 C30 F2A -50.3(3) . . . . ?
C33 C29 C30 F1B -142.3(3) . . . . ?
C3 C29 C30 F1B 36.7(4) . . . . ?
C33 C29 C30 F1A -109.4(2) . . . . ?
C3 C29 C30 F1A 69.6(2) . . . . ?
C33 C29 C30 F2B 105.6(2) . . . . ?
C3 C29 C30 F2B -75.4(2) . . . . ?
C33 C29 C30 C31 -1.84(16) . . . . ?
C3 C29 C30 C31 177.15(12) . . . . ?
F1B C30 C31 F4B -82.8(6) . . . . ?
C29 C30 C31 F4B 138.9(3) . . . . ?
F2B C30 C31 F4B 30.5(5) . . . . ?
F2A C30 C31 F3A 87.2(4) . . . . ?
F1A C30 C31 F3A -25.6(4) . . . . ?
C29 C30 C31 F3A -137.4(3) . . . . ?
F1B C30 C31 F3B 30.9(5) . . . . ?
C29 C30 C31 F3B -107.3(2) . . . . ?
F2B C30 C31 F3B 144.3(4) . . . . ?
F2A C30 C31 F4A -31.4(4) . . . . ?
F1A C30 C31 F4A -144.2(3) . . . . ?
C29 C30 C31 F4A 104.0(2) . . . . ?
F2A C30 C31 C32 -136.7(2) . . . . ?
F1B C30 C31 C32 137.0(3) . . . . ?
F1A C30 C31 C32 110.51(19) . . . . ?
C29 C30 C31 C32 -1.33(15) . . . . ?
F2B C30 C31 C32 -109.7(2) . . . . ?
F4B C31 C32 F5B 84.9(5) . . . . ?
F3B C31 C32 F5B -34.3(5) . . . . ?
C30 C31 C32 F5B -137.8(3) . . . . ?
F3A C31 C32 F6A -80.3(5) . . . . ?
F4A C31 C32 F6A 32.9(4) . . . . ?
C30 C31 C32 F6A 141.8(3) . . . . ?
F4B C31 C32 C33 -133.6(3) . . . . ?
F3A C31 C32 C33 141.7(3) . . . . ?
F3B C31 C32 C33 107.2(2) . . . . ?
F4A C31 C32 C33 -105.2(2) . . . . ?
C30 C31 C32 C33 3.70(16) . . . . ?
F3A C31 C32 F5A 31.2(4) . . . . ?
F4A C31 C32 F5A 144.4(3) . . . . ?
C30 C31 C32 F5A -106.74(19) . . . . ?
F4B C31 C32 F6B -26.5(4) . . . . ?
F3B C31 C32 F6B -145.8(4) . . . . ?
C30 C31 C32 F6B 110.7(2) . . . . ?
C3 C29 C33 C17 6.2(2) . . . . ?
C30 C29 C33 C17 -174.90(13) . . . . ?
C3 C29 C33 C32 -174.50(13) . . . . ?
C30 C29 C33 C32 4.35(17) . . . . ?
C16 C17 C33 C29 42.3(2) . . . . ?
C18 C17 C33 C29 -139.70(14) . . . . ?
C16 C17 C33 C32 -136.92(14) . . . . ?
C18 C17 C33 C32 41.11(18) . . . . ?
F5B C32 C33 C29 135.1(3) . . . . ?
F6A C32 C33 C29 -144.2(3) . . . . ?
F5A C32 C33 C29 103.00(19) . . . . ?
F6B C32 C33 C29 -108.5(2) . . . . ?
C31 C32 C33 C29 -5.08(17) . . . . ?
F5B C32 C33 C17 -45.6(4) . . . . ?
F6A C32 C33 C17 35.2(3) . . . . ?
F5A C32 C33 C17 -77.7(2) . . . . ?
F6B C32 C33 C17 70.9(2) . . . . ?
C31 C32 C33 C17 174.26(12) . . . . ?
C3 C2 S1 C5 -0.36(11) . . . . ?
C1 C2 S1 C5 177.84(12) . . . . ?
C4 C5 S1 C2 -0.23(10) . . . . ?
C6 C5 S1 C2 -179.25(11) . . . . ?
C17 C16 S2 C19 -0.41(10) . . . . ?
C15 C16 S2 C19 177.74(11) . . . . ?
C18 C19 S2 C16 -0.03(10) . . . . ?
C20 C19 S2 C16 -177.86(10) . . . . ?
C9 C10 Si1 C14 136.47(17) . . . . ?
C11 C10 Si1 C14 -41.54(18) . . . . ?
C9 C10 Si1 C12 -103.00(15) . . . . ?
C11 C10 Si1 C12 78.99(14) . . . . ?
C9 C10 Si1 C13 15.90(16) . . . . ?
C11 C10 Si1 C13 -162.12(14) . . . . ?
C25 C24 Si2 C26 -112.31(15) . . . . ?
C23 C24 Si2 C26 66.10(16) . . . . ?
C25 C24 Si2 C27 9.25(16) . . . . ?
C23 C24 Si2 C27 -172.34(14) . . . . ?
C25 C24 Si2 C28 129.05(16) . . . . ?
C23 C24 Si2 C28 -52.54(18) . . . . ?
